data_7038011
loop_
_publ_author_name
'Roebuck, James W.'
'Turkington, Jennifer R.'
'Rogers, David M.'
'Bailey, Philip J.'
'Griffin, Violina'
'Fischmann, Adam J.'
'Nichol, Gary S.'
'Pelser, Max'
'Parsons, Simon'
'Tasker, Peter A.'

_publ_section_title
;
 Preorganized tridentate analogues of mixed hydroxyoxime/carboxylate
 nickel extractants.
;
_journal_issue 9
_journal_name_full 'Dalton transactions (Cambridge, England : 2003)'
_journal_page_first 3734
_journal_page_last 3742
_journal_paper_doi 10.1039/c5dt04288g
_journal_volume 45
_journal_year 2016
_chemical_formula_moiety 'C40 H30 N8 Ni S2, C H Cl3, C2 H6 O'
_chemical_formula_sum 'C43 H37 Cl3 N8 Ni O S2'
_chemical_formula_weight 910.98
_chemical_name_systematic
;
 ?
;
_space_group_crystal_system triclinic
_space_group_IT_number 2
_space_group_name_Hall '-P 1'
_space_group_name_H-M_alt 'P -1'
_symmetry_space_group_name_Hall '-P 1'
_symmetry_space_group_name_H-M 'P -1'
_atom_sites_solution_hydrogens difmap
_atom_sites_solution_primary charge-flipping
_atom_sites_solution_secondary difmap
_audit_creation_method SHELXL-2013
_audit_update_record
;
2015-10-07 deposited with the CCDC.
2016-01-12 downloaded from the CCDC.
;
_cell_angle_alpha 67.523(3)
_cell_angle_beta 86.378(3)
_cell_angle_gamma 68.581(3)
_cell_formula_units_Z 2
_cell_length_a 11.8619(4)
_cell_length_b 13.8835(4)
_cell_length_c 14.6029(5)
_cell_measurement_reflns_used 15527
_cell_measurement_temperature 120(2)
_cell_measurement_theta_max 30.6930
_cell_measurement_theta_min 3.5790
_cell_volume 2060.52(13)
_computing_cell_refinement 'CrysAlisPro (Agilent Technologies, 2011)'
_computing_data_collection 'CrysAlisPro (Agilent Technologies, 2011)'
_computing_data_reduction 'CrysAlisPro (Agilent Technologies, 2011)'
_computing_molecular_graphics 'SHELXTL (Sheldrick, 2008)'
_computing_publication_material 'SHELXTL (Sheldrick, 2008) and local programs'
_computing_structure_refinement 'SHELXL-2013 (Sheldrick, 2013)'
_computing_structure_solution 'Superflip (Palatinus & Chapuis, 2007)'
_diffrn_ambient_temperature 120(2)
_diffrn_detector_area_resol_mean 5.1574
_diffrn_measured_fraction_theta_full 0.998
_diffrn_measured_fraction_theta_max 0.896
_diffrn_measurement_device_type 'Agilent Technologies SuperNova'
_diffrn_measurement_method '\w scans'
_diffrn_radiation_type MoK\a
_diffrn_radiation_wavelength 0.71073
_diffrn_reflns_av_R_equivalents 0.0421
_diffrn_reflns_av_unetI/netI 0.0465
_diffrn_reflns_Laue_measured_fraction_full 0.998
_diffrn_reflns_Laue_measured_fraction_max 0.896
_diffrn_reflns_limit_h_max 17
_diffrn_reflns_limit_h_min -17
_diffrn_reflns_limit_k_max 20
_diffrn_reflns_limit_k_min -20
_diffrn_reflns_limit_l_max 20
_diffrn_reflns_limit_l_min -20
_diffrn_reflns_number 44518
_diffrn_reflns_point_group_measured_fraction_full 0.998
_diffrn_reflns_point_group_measured_fraction_max 0.896
_diffrn_reflns_theta_full 25.242
_diffrn_reflns_theta_max 31.176
_diffrn_reflns_theta_min 2.948
_exptl_absorpt_coefficient_mu 0.813
_exptl_absorpt_correction_T_max 1.697
_exptl_absorpt_correction_T_min 0.962
_exptl_absorpt_correction_type gaussian
_exptl_absorpt_process_details
;
CrysAlisPro, Agilent Technologies,
Version 1.171.36.28 (release 01-02-2013 CrysAlis171 .NET)
(compiled Feb  1 2013,16:14:44)
Numerical absorption correction based on gaussian integration over
   a multifaceted crystal model
;
_exptl_crystal_colour 'dark red'
_exptl_crystal_density_diffrn 1.468
_exptl_crystal_description rod
_exptl_crystal_F_000 940
_exptl_crystal_size_max 0.609
_exptl_crystal_size_mid 0.108
_exptl_crystal_size_min 0.086
_refine_diff_density_max 0.664
_refine_diff_density_min -0.458
_refine_diff_density_rms 0.071
_refine_ls_extinction_method none
_refine_ls_goodness_of_fit_ref 1.048
_refine_ls_hydrogen_treatment mixed
_refine_ls_matrix_type full
_refine_ls_number_parameters 684
_refine_ls_number_reflns 11945
_refine_ls_number_restraints 0
_refine_ls_restrained_S_all 1.048
_refine_ls_R_factor_all 0.0541
_refine_ls_R_factor_gt 0.0421
_refine_ls_shift/su_max 0.000
_refine_ls_shift/su_mean 0.000
_refine_ls_structure_factor_coef Fsqd
_refine_ls_weighting_details 'w=1/[\s^2^(Fo^2^)+(0.0235P)^2^+1.6658P] where P=(Fo^2^+2Fc^2^)/3'
_refine_ls_weighting_scheme calc
_refine_ls_wR_factor_gt 0.0822
_refine_ls_wR_factor_ref 0.0879
_reflns_Friedel_coverage 0.000
_reflns_number_gt 9924
_reflns_number_total 11945
_reflns_threshold_expression 'I > 2\s(I)'
_cod_data_source_file c5dt04288g2.cif
_cod_data_source_block pt3008
_cod_depositor_comments 'Adding full bibliography for 7038007--7038015.cif.'
_cod_original_cell_volume 2060.53(13)
_cod_database_code 7038011
_shelx_space_group_comment
;
The symmetry employed for this shelxl refinement is uniquely defined
by the following loop, which should always be used as a source of
symmetry information in preference to the above space-group names.
They are only intended as comments.
;
_shelx_estimated_absorpt_t_min 0.637
_shelx_estimated_absorpt_t_max 0.933
_shelxl_version_number 2013-3

loop_
_space_group_symop_operation_xyz
'x, y, z'
'-x, -y, -z'

loop_
_atom_site_label
_atom_site_type_symbol
_atom_site_fract_x
_atom_site_fract_y
_atom_site_fract_z
_atom_site_U_iso_or_equiv
_atom_site_adp_type
_atom_site_occupancy
_atom_site_site_symmetry_multiplicity
_atom_site_calc_flag
_atom_site_refinement_flags_posn
_atom_site_refinement_flags_adp
_atom_site_refinement_flags_occupancy
_atom_site_disorder_assembly
_atom_site_disorder_group
Ni1 Ni 0.17964(2) 0.19639(2) 0.04018(2) 0.01182(6) Uani 1 1 d . . . . .
S1 S 0.25339(4) 0.28910(4) 0.11468(4) 0.01727(9) Uani 1 1 d . . . . .
S2 S 0.27658(4) 0.25688(4) -0.10753(3) 0.01809(10) Uani 1 1 d . . . . .
N1 N 0.12319(13) 0.10869(12) -0.02368(11) 0.0144(3) Uani 1 1 d . . . . .
N2 N 0.32778(12) 0.04527(12) 0.09036(11) 0.0126(3) Uani 1 1 d . . . . .
N3 N 0.57472(13) 0.12920(12) 0.26425(11) 0.0164(3) Uani 1 1 d . . . . .
N4 N 0.47054(13) 0.22200(12) 0.21546(11) 0.0146(3) Uani 1 1 d . . . . .
N5 N 0.08489(13) 0.15126(12) 0.16527(11) 0.0144(3) Uani 1 1 d . . . . .
N6 N 0.01847(12) 0.33624(12) -0.00384(11) 0.0134(3) Uani 1 1 d . . . . .
N7 N 0.07049(14) 0.50091(13) -0.34320(11) 0.0200(3) Uani 1 1 d . . . . .
N8 N 0.17625(13) 0.41410(12) -0.28979(11) 0.0165(3) Uani 1 1 d . . . . .
C1 C 0.02337(16) 0.14474(16) -0.08147(14) 0.0182(4) Uani 1 1 d . . . . .
H1 H -0.036(2) 0.2146(19) -0.0878(16) 0.023(6) Uiso 1 1 d . . . . .
C2 C 0.00373(18) 0.08589(16) -0.13488(14) 0.0208(4) Uani 1 1 d . . . . .
H2 H -0.068(2) 0.118(2) -0.1800(18) 0.035(7) Uiso 1 1 d . . . . .
C3 C 0.09150(17) -0.01406(16) -0.12635(14) 0.0200(4) Uani 1 1 d . . . . .
H3 H 0.082(2) -0.0559(18) -0.1639(17) 0.026(6) Uiso 1 1 d . . . . .
C4 C 0.19924(16) -0.05788(15) -0.06353(13) 0.0160(3) Uani 1 1 d . . . . .
C5 C 0.21207(15) 0.00766(14) -0.01355(12) 0.0136(3) Uani 1 1 d . . . . .
C6 C 0.32062(15) -0.02951(14) 0.04812(13) 0.0139(3) Uani 1 1 d . . . . .
C7 C 0.41080(16) -0.13016(15) 0.05739(14) 0.0172(3) Uani 1 1 d . . . . .
H7 H 0.483(2) -0.1563(19) 0.0960(17) 0.027(6) Uiso 1 1 d . . . . .
C8 C 0.39744(17) -0.19505(15) 0.00789(14) 0.0188(4) Uani 1 1 d . . . . .
H8 H 0.464(2) -0.263(2) 0.0159(17) 0.031(6) Uiso 1 1 d . . . . .
C9 C 0.29430(17) -0.16067(16) -0.05149(14) 0.0189(4) Uani 1 1 d . . . . .
H9 H 0.283(2) -0.2020(19) -0.0864(17) 0.028(6) Uiso 1 1 d . . . . .
C10 C 0.42326(15) 0.01440(14) 0.14964(13) 0.0141(3) Uani 1 1 d . . . . .
H10 H 0.4847(17) -0.0629(16) 0.1704(14) 0.010(5) Uiso 1 1 d . . . . .
C11 C 0.45280(15) 0.08190(14) 0.18883(13) 0.0138(3) Uani 1 1 d . . . . .
C12 C 0.39301(15) 0.19692(14) 0.17123(12) 0.0136(3) Uani 1 1 d . . . . .
C13 C 0.45807(15) 0.33020(14) 0.20997(13) 0.0145(3) Uani 1 1 d . . . . .
C14 C 0.56356(16) 0.04636(14) 0.24697(13) 0.0152(3) Uani 1 1 d . . . . .
C15 C 0.66167(18) -0.06745(17) 0.28468(16) 0.0218(4) Uani 1 1 d . . . . .
H15A H 0.731(2) -0.0652(19) 0.3146(17) 0.027(6) Uiso 1 1 d . . . . .
H15B H 0.691(2) -0.092(2) 0.2315(19) 0.036(7) Uiso 1 1 d . . . . .
H15C H 0.634(2) -0.119(2) 0.3307(19) 0.034(7) Uiso 1 1 d . . . . .
C16 C 0.41746(17) 0.42158(16) 0.11957(14) 0.0194(4) Uani 1 1 d . . . . .
H16 H 0.4037(19) 0.4127(18) 0.0613(17) 0.024(6) Uiso 1 1 d . . . . .
C17 C 0.39856(19) 0.52804(17) 0.11516(16) 0.0235(4) Uani 1 1 d . . . . .
H17 H 0.368(2) 0.5891(19) 0.0538(17) 0.026(6) Uiso 1 1 d . . . . .
C18 C 0.42282(18) 0.54279(16) 0.19963(15) 0.0229(4) Uani 1 1 d . . . . .
H18 H 0.408(2) 0.6172(19) 0.1968(17) 0.028(6) Uiso 1 1 d . . . . .
C19 C 0.46861(18) 0.45098(17) 0.28792(15) 0.0218(4) Uani 1 1 d . . . . .
H19 H 0.4859(19) 0.4607(18) 0.3469(17) 0.024(6) Uiso 1 1 d . . . . .
C20 C 0.48597(17) 0.34394(16) 0.29381(14) 0.0175(3) Uani 1 1 d . . . . .
H20 H 0.5137(18) 0.2821(18) 0.3527(16) 0.019(5) Uiso 1 1 d . . . . .
C21 C 0.12055(17) 0.05856(16) 0.24661(14) 0.0185(4) Uani 1 1 d . . . . .
H21 H 0.1958(18) 0.0000(17) 0.2448(15) 0.017(5) Uiso 1 1 d . . . . .
C22 C 0.05428(18) 0.04151(17) 0.33062(15) 0.0232(4) Uani 1 1 d . . . . .
H22 H 0.084(2) -0.0246(19) 0.3822(17) 0.025(6) Uiso 1 1 d . . . . .
C23 C -0.05273(18) 0.12484(17) 0.32949(14) 0.0235(4) Uani 1 1 d . . . . .
H23 H -0.098(2) 0.1176(18) 0.3824(17) 0.026(6) Uiso 1 1 d . . . . .
C24 C -0.09348(16) 0.22675(16) 0.24480(14) 0.0189(4) Uani 1 1 d . . . . .
C25 C -0.02169(15) 0.23669(14) 0.16288(13) 0.0144(3) Uani 1 1 d . . . . .
C26 C -0.05752(15) 0.33677(14) 0.07532(13) 0.0144(3) Uani 1 1 d . . . . .
C27 C -0.16006(17) 0.42613(16) 0.07440(14) 0.0197(4) Uani 1 1 d . . . . .
H27 H -0.1842(19) 0.4971(18) 0.0191(16) 0.022(5) Uiso 1 1 d . . . . .
C28 C -0.23176(18) 0.41561(18) 0.15609(15) 0.0257(4) Uani 1 1 d . . . . .
H28 H -0.300(2) 0.4795(18) 0.1505(16) 0.022(5) Uiso 1 1 d . . . . .
C29 C -0.20118(18) 0.31879(18) 0.23892(15) 0.0252(4) Uani 1 1 d . . . . .
H29 H -0.250(2) 0.3137(19) 0.2920(17) 0.029(6) Uiso 1 1 d . . . . .
C30 C -0.02154(15) 0.41383(14) -0.09234(13) 0.0146(3) Uani 1 1 d . . . . .
H30 H -0.1045(18) 0.4693(17) -0.1048(15) 0.017(5) Uiso 1 1 d . . . . .
C31 C 0.04204(15) 0.42676(14) -0.17907(13) 0.0145(3) Uani 1 1 d . . . . .
C32 C 0.16367(15) 0.36612(14) -0.19118(13) 0.0146(3) Uani 1 1 d . . . . .
C33 C -0.00836(16) 0.50869(15) -0.27635(13) 0.0181(4) Uani 1 1 d . . . . .
C34 C -0.13374(19) 0.59630(19) -0.30687(16) 0.0272(5) Uani 1 1 d . . . . .
H34A H -0.195(2) 0.564(2) -0.292(2) 0.048(8) Uiso 1 1 d . . . . .
H34B H -0.143(2) 0.639(2) -0.3770(19) 0.035(7) Uiso 1 1 d . . . . .
H34C H -0.147(2) 0.645(2) -0.271(2) 0.043(7) Uiso 1 1 d . . . . .
C35 C 0.27723(16) 0.37968(14) -0.34327(13) 0.0162(3) Uani 1 1 d . . . . .
C36 C 0.39387(17) 0.35591(17) -0.30742(15) 0.0212(4) Uani 1 1 d . . . . .
H36 H 0.4056(19) 0.3646(18) -0.2470(17) 0.025(6) Uiso 1 1 d . . . . .
C37 C 0.49145(18) 0.31906(18) -0.35955(16) 0.0250(4) Uani 1 1 d . . . . .
H37 H 0.568(2) 0.304(2) -0.3353(18) 0.036(7) Uiso 1 1 d . . . . .
C38 C 0.47257(18) 0.30738(18) -0.44643(15) 0.0244(4) Uani 1 1 d . . . . .
H38 H 0.542(2) 0.2804(19) -0.4828(17) 0.031(6) Uiso 1 1 d . . . . .
C39 C 0.35530(18) 0.33374(17) -0.48269(15) 0.0234(4) Uani 1 1 d . . . . .
H39 H 0.341(2) 0.3272(18) -0.5436(17) 0.026(6) Uiso 1 1 d . . . . .
C40 C 0.25705(17) 0.36980(16) -0.43143(14) 0.0192(4) Uani 1 1 d . . . . .
H40 H 0.175(2) 0.3888(18) -0.4559(16) 0.023 Uiso 1 1 d . U . . .
Cl1 Cl 0.21027(15) -0.27113(17) 0.48936(11) 0.0328(5) Uani 0.732(11) 1 d . . P A 1
Cl2 Cl 0.18359(13) -0.36281(13) 0.34871(12) 0.0407(5) Uani 0.732(11) 1 d . . P A 1
Cl3 Cl -0.03074(18) -0.22549(18) 0.4094(2) 0.0448(5) Uani 0.732(11) 1 d . . P A 1
C41 C 0.1179(8) -0.3249(6) 0.4499(6) 0.0244(14) Uani 0.732(11) 1 d . . P A 1
H41 H 0.1149 -0.3931 0.5061 0.029 Uiso 0.732(11) 1 calc R U P A 1
Cl1' Cl 0.2114(8) -0.2944(10) 0.4834(7) 0.092(3) Uani 0.268(11) 1 d . . P A 2
Cl2' Cl 0.116(3) -0.3515(7) 0.3506(4) 0.120(6) Uani 0.268(11) 1 d . . P A 2
Cl3' Cl -0.0364(6) -0.2093(8) 0.4465(11) 0.078(3) Uani 0.268(11) 1 d . . P A 2
C41' C 0.098(3) -0.322(3) 0.450(2) 0.056(8) Uani 0.268(11) 1 d . . P A 2
H41' H 0.0946 -0.3899 0.5057 0.068 Uiso 0.268(11) 1 calc R U P A 2
O1 O 0.69961(15) 0.09657(14) 0.45135(12) 0.0345(4) Uani 1 1 d . . . . .
H1O H 0.675(3) 0.095(3) 0.394(3) 0.085(12) Uiso 1 1 d . . . . .
C42 C 0.6450(2) 0.03782(19) 0.53154(17) 0.0334(5) Uani 1 1 d . . . . .
H42A H 0.5566 0.0662 0.5130 0.050 Uiso 1 1 calc R U . . .
H42B H 0.6558 0.0539 0.5902 0.050 Uiso 1 1 calc R U . . .
C43 C 0.6971(2) -0.0882(2) 0.56021(18) 0.0385(5) Uani 1 1 d . . . . .
H43A H 0.6581 -0.1238 0.6176 0.058 Uiso 1 1 calc R U . . .
H43B H 0.7848 -0.1169 0.5776 0.058 Uiso 1 1 calc R U . . .
H43C H 0.6818 -0.1053 0.5040 0.058 Uiso 1 1 calc R U . . .

loop_
_atom_site_aniso_label
_atom_site_aniso_U_11
_atom_site_aniso_U_22
_atom_site_aniso_U_33
_atom_site_aniso_U_23
_atom_site_aniso_U_13
_atom_site_aniso_U_12
Ni1 0.01039(10) 0.01023(10) 0.01265(11) -0.00402(9) -0.00037(8) -0.00162(8)
S1 0.0140(2) 0.0119(2) 0.0239(2) -0.00759(18) -0.00439(17) -0.00086(16)
S2 0.01124(19) 0.0180(2) 0.0156(2) -0.00143(18) 0.00064(16) -0.00034(16)
N1 0.0129(7) 0.0139(7) 0.0147(7) -0.0048(6) 0.0001(6) -0.0037(6)
N2 0.0127(6) 0.0113(7) 0.0134(7) -0.0053(6) 0.0008(5) -0.0035(5)
N3 0.0151(7) 0.0147(7) 0.0159(7) -0.0046(6) -0.0027(6) -0.0025(6)
N4 0.0157(7) 0.0123(7) 0.0151(7) -0.0053(6) -0.0018(6) -0.0040(6)
N5 0.0151(7) 0.0134(7) 0.0142(7) -0.0045(6) -0.0020(6) -0.0047(6)
N6 0.0123(6) 0.0134(7) 0.0141(7) -0.0061(6) 0.0012(5) -0.0036(5)
N7 0.0185(7) 0.0175(8) 0.0139(7) -0.0028(6) -0.0019(6) 0.0016(6)
N8 0.0149(7) 0.0156(7) 0.0131(7) -0.0040(6) 0.0008(6) -0.0010(6)
C1 0.0153(8) 0.0169(9) 0.0202(9) -0.0054(8) -0.0020(7) -0.0049(7)
C2 0.0212(9) 0.0225(9) 0.0189(9) -0.0059(8) -0.0043(8) -0.0093(8)
C3 0.0254(9) 0.0220(9) 0.0182(9) -0.0083(8) 0.0002(8) -0.0139(8)
C4 0.0189(8) 0.0165(8) 0.0148(8) -0.0062(7) 0.0028(7) -0.0090(7)
C5 0.0154(8) 0.0115(8) 0.0128(8) -0.0033(7) 0.0023(6) -0.0055(6)
C6 0.0143(8) 0.0123(8) 0.0152(8) -0.0055(7) 0.0026(6) -0.0050(6)
C7 0.0150(8) 0.0146(8) 0.0215(9) -0.0073(7) -0.0004(7) -0.0043(7)
C8 0.0209(9) 0.0132(8) 0.0228(9) -0.0093(8) 0.0049(7) -0.0048(7)
C9 0.0245(9) 0.0173(9) 0.0199(9) -0.0099(8) 0.0051(7) -0.0107(7)
C10 0.0137(8) 0.0112(8) 0.0145(8) -0.0043(7) 0.0006(6) -0.0021(6)
C11 0.0130(8) 0.0125(8) 0.0137(8) -0.0043(7) -0.0007(6) -0.0027(6)
C12 0.0152(8) 0.0134(8) 0.0118(8) -0.0040(7) 0.0006(6) -0.0056(6)
C13 0.0140(8) 0.0149(8) 0.0172(8) -0.0084(7) 0.0021(7) -0.0060(7)
C14 0.0161(8) 0.0147(8) 0.0128(8) -0.0041(7) -0.0014(6) -0.0044(7)
C15 0.0190(9) 0.0172(9) 0.0232(10) -0.0059(8) -0.0080(8) -0.0005(7)
C16 0.0240(9) 0.0190(9) 0.0175(9) -0.0068(8) 0.0003(7) -0.0105(8)
C17 0.0287(10) 0.0171(9) 0.0230(10) -0.0033(8) -0.0030(8) -0.0103(8)
C18 0.0276(10) 0.0169(9) 0.0283(10) -0.0107(8) 0.0020(8) -0.0106(8)
C19 0.0268(10) 0.0242(10) 0.0209(9) -0.0132(8) 0.0036(8) -0.0120(8)
C20 0.0196(9) 0.0173(9) 0.0153(9) -0.0056(8) 0.0012(7) -0.0072(7)
C21 0.0187(9) 0.0170(9) 0.0174(9) -0.0048(7) -0.0005(7) -0.0057(7)
C22 0.0269(10) 0.0198(10) 0.0153(9) 0.0005(8) 0.0003(8) -0.0079(8)
C23 0.0258(10) 0.0286(11) 0.0153(9) -0.0059(8) 0.0062(8) -0.0126(8)
C24 0.0176(8) 0.0222(9) 0.0165(9) -0.0077(8) 0.0022(7) -0.0069(7)
C25 0.0128(8) 0.0163(8) 0.0154(8) -0.0077(7) 0.0003(6) -0.0049(7)
C26 0.0140(8) 0.0155(8) 0.0146(8) -0.0067(7) 0.0018(6) -0.0055(7)
C27 0.0182(9) 0.0170(9) 0.0183(9) -0.0056(8) 0.0017(7) -0.0015(7)
C28 0.0186(9) 0.0258(10) 0.0251(10) -0.0113(9) 0.0059(8) 0.0011(8)
C29 0.0204(9) 0.0309(11) 0.0203(10) -0.0105(9) 0.0069(8) -0.0052(8)
C30 0.0120(8) 0.0127(8) 0.0169(8) -0.0059(7) -0.0012(7) -0.0018(6)
C31 0.0147(8) 0.0114(8) 0.0137(8) -0.0039(7) -0.0009(6) -0.0014(6)
C32 0.0149(8) 0.0129(8) 0.0136(8) -0.0036(7) 0.0001(6) -0.0040(6)
C33 0.0180(8) 0.0152(8) 0.0150(8) -0.0048(7) -0.0014(7) -0.0003(7)
C34 0.0218(10) 0.0264(11) 0.0169(10) -0.0045(9) -0.0018(8) 0.0056(8)
C35 0.0168(8) 0.0137(8) 0.0148(8) -0.0036(7) 0.0044(7) -0.0044(7)
C36 0.0210(9) 0.0284(10) 0.0177(9) -0.0102(8) 0.0042(7) -0.0118(8)
C37 0.0155(9) 0.0357(12) 0.0261(10) -0.0137(9) 0.0039(8) -0.0105(8)
C38 0.0209(9) 0.0308(11) 0.0221(10) -0.0128(9) 0.0076(8) -0.0086(8)
C39 0.0234(10) 0.0292(11) 0.0182(9) -0.0110(9) 0.0040(8) -0.0090(8)
C40 0.0173(9) 0.0196(9) 0.0179(9) -0.0055(8) 0.0007(7) -0.0054(7)
Cl1 0.0280(6) 0.0401(7) 0.0323(7) -0.0134(5) -0.0019(4) -0.0147(5)
Cl2 0.0561(11) 0.0347(5) 0.0315(5) -0.0149(4) 0.0085(5) -0.0154(5)
Cl3 0.0204(5) 0.0372(6) 0.0519(10) 0.0035(6) -0.0014(6) -0.0047(4)
C41 0.021(2) 0.017(2) 0.020(2) 0.0036(18) -0.0022(16) -0.0023(18)
Cl1' 0.086(4) 0.103(5) 0.117(5) -0.042(4) -0.007(3) -0.068(4)
Cl2' 0.278(18) 0.062(3) 0.0334(19) -0.0091(19) -0.006(4) -0.082(6)
Cl3' 0.0320(17) 0.063(3) 0.090(6) 0.017(3) -0.004(3) -0.0120(19)
C41' 0.059(15) 0.065(14) 0.063(13) -0.014(10) -0.012(9) -0.051(12)
O1 0.0387(9) 0.0411(9) 0.0262(8) -0.0068(7) -0.0041(7) -0.0229(8)
C42 0.0290(11) 0.0368(13) 0.0291(12) -0.0090(10) 0.0013(9) -0.0102(10)
C43 0.0461(14) 0.0364(13) 0.0313(12) -0.0146(11) 0.0017(11) -0.0117(11)

loop_
_atom_type_symbol
_atom_type_description
_atom_type_scat_dispersion_real
_atom_type_scat_dispersion_imag
_atom_type_scat_source
C C 0.0033 0.0016 'International Tables Vol C Tables 4.2.6.8 and 6.1.1.4'
H H 0.0000 0.0000 'International Tables Vol C Tables 4.2.6.8 and 6.1.1.4'
N N 0.0061 0.0033 'International Tables Vol C Tables 4.2.6.8 and 6.1.1.4'
S S 0.1246 0.1234 'International Tables Vol C Tables 4.2.6.8 and 6.1.1.4'
Ni Ni 0.3393 1.1124 'International Tables Vol C Tables 4.2.6.8 and 6.1.1.4'
Cl Cl 0.1484 0.1585 'International Tables Vol C Tables 4.2.6.8 and 6.1.1.4'
O O 0.0106 0.0060 'International Tables Vol C Tables 4.2.6.8 and 6.1.1.4'

loop_
_geom_angle_atom_site_label_1
_geom_angle_atom_site_label_2
_geom_angle_atom_site_label_3
_geom_angle
S1 Ni1 S2 92.063(18)
S1 Ni1 N1 177.20(4)
S1 Ni1 N2 96.54(4)
S1 Ni1 N5 88.48(4)
S1 Ni1 N6 87.99(4)
S2 Ni1 N1 87.34(4)
S2 Ni1 N2 88.67(4)
S2 Ni1 N5 176.55(4)
S2 Ni1 N6 96.32(4)
N1 Ni1 N2 80.72(5)
N1 Ni1 N5 92.27(6)
N1 Ni1 N6 94.79(6)
N2 Ni1 N5 94.65(6)
N2 Ni1 N6 173.15(5)
N5 Ni1 N6 80.29(6)
Ni1 S1 C12 105.92(6)
Ni1 S2 C32 104.94(6)
Ni1 N1 C1 128.11(12)
Ni1 N1 C5 112.65(11)
C1 N1 C5 118.51(15)
Ni1 N2 C6 111.98(11)
Ni1 N2 C10 129.23(12)
C6 N2 C10 118.74(14)
N4 N3 C14 104.72(14)
N3 N4 C12 112.92(13)
N3 N4 C13 119.97(14)
C12 N4 C13 126.96(15)
Ni1 N5 C21 128.36(12)
Ni1 N5 C25 112.74(11)
C21 N5 C25 118.51(15)
Ni1 N6 C26 111.92(11)
Ni1 N6 C30 128.67(12)
C26 N6 C30 119.20(14)
N8 N7 C33 104.80(14)
N7 N8 C32 113.14(14)
N7 N8 C35 118.30(14)
C32 N8 C35 128.26(15)
N1 C1 H1 117.0(13)
N1 C1 C2 123.43(17)
H1 C1 C2 119.6(13)
C1 C2 H2 120.3(14)
C1 C2 C3 118.81(18)
H2 C2 C3 120.8(14)
C2 C3 H3 121.1(13)
C2 C3 C4 120.08(17)
H3 C3 C4 118.8(13)
C3 C4 C5 117.30(16)
C3 C4 C9 123.14(16)
C5 C4 C9 119.53(16)
N1 C5 C4 121.85(16)
N1 C5 C6 117.87(15)
C4 C5 C6 120.27(15)
N2 C6 C5 116.02(14)
N2 C6 C7 125.82(16)
C5 C6 C7 118.07(16)
C6 C7 H7 120.4(14)
C6 C7 C8 121.43(17)
H7 C7 C8 118.2(14)
C7 C8 H8 117.5(14)
C7 C8 C9 121.26(17)
H8 C8 C9 121.2(14)
C4 C9 C8 119.44(17)
C4 C9 H9 117.4(14)
C8 C9 H9 123.2(14)
N2 C10 H10 120.0(11)
N2 C10 C11 126.56(16)
H10 C10 C11 113.5(11)
C10 C11 C12 130.05(16)
C10 C11 C14 124.10(15)
C12 C11 C14 105.41(15)
S1 C12 N4 124.16(13)
S1 C12 C11 130.76(13)
N4 C12 C11 105.00(14)
N4 C13 C16 119.20(15)
N4 C13 C20 120.24(16)
C16 C13 C20 120.56(16)
N3 C14 C11 111.90(15)
N3 C14 C15 120.49(16)
C11 C14 C15 127.59(16)
C14 C15 H15A 109.8(13)
C14 C15 H15B 111.5(15)
C14 C15 H15C 110.7(15)
H15A C15 H15B 106.3(19)
H15A C15 H15C 110(2)
H15B C15 H15C 109(2)
C13 C16 H16 121.5(14)
C13 C16 C17 119.39(18)
H16 C16 C17 119.1(14)
C16 C17 H17 118.0(14)
C16 C17 C18 120.25(19)
H17 C17 C18 121.7(14)
C17 C18 H18 120.2(14)
C17 C18 C19 119.96(18)
H18 C18 C19 119.9(14)
C18 C19 H19 120.4(13)
C18 C19 C20 120.34(18)
H19 C19 C20 119.3(13)
C13 C20 C19 119.39(18)
C13 C20 H20 119.1(13)
C19 C20 H20 121.5(13)
N5 C21 H21 115.8(12)
N5 C21 C22 123.56(17)
H21 C21 C22 120.6(12)
C21 C22 H22 117.8(14)
C21 C22 C23 118.94(18)
H22 C22 C23 123.2(14)
C22 C23 H23 121.8(14)
C22 C23 C24 119.59(17)
H23 C23 C24 118.6(14)
C23 C24 C25 117.85(16)
C23 C24 C29 123.17(17)
C25 C24 C29 118.98(17)
N5 C25 C24 121.52(16)
N5 C25 C26 117.72(15)
C24 C25 C26 120.75(15)
N6 C26 C25 116.15(14)
N6 C26 C27 125.48(16)
C25 C26 C27 118.35(16)
C26 C27 H27 121.3(13)
C26 C27 C28 120.58(18)
H27 C27 C28 118.1(13)
C27 C28 H28 116.2(13)
C27 C28 C29 121.65(18)
H28 C28 C29 122.1(13)
C24 C29 C28 119.56(17)
C24 C29 H29 120.3(14)
C28 C29 H29 120.1(14)
N6 C30 H30 120.3(12)
N6 C30 C31 126.72(16)
H30 C30 C31 113.0(12)
C30 C31 C32 130.06(16)
C30 C31 C33 124.85(15)
C32 C31 C33 105.08(15)
S2 C32 N8 123.90(13)
S2 C32 C31 131.11(14)
N8 C32 C31 104.99(15)
N7 C33 C31 111.97(15)
N7 C33 C34 119.98(17)
C31 C33 C34 128.05(16)
C33 C34 H34A 112.1(16)
C33 C34 H34B 110.2(14)
C33 C34 H34C 109.1(15)
H34A C34 H34B 108(2)
H34A C34 H34C 108(2)
H34B C34 H34C 109(2)
N8 C35 C36 120.29(16)
N8 C35 C40 118.95(16)
C36 C35 C40 120.77(16)
C35 C36 H36 119.4(13)
C35 C36 C37 119.13(18)
H36 C36 C37 121.5(13)
C36 C37 H37 118.3(15)
C36 C37 C38 120.55(18)
H37 C37 C38 121.1(15)
C37 C38 H38 120.3(14)
C37 C38 C39 119.78(18)
H38 C38 C39 119.9(14)
C38 C39 H39 120.5(13)
C38 C39 C40 120.49(19)
H39 C39 C40 119.0(13)
C35 C40 C39 119.25(18)
C35 C40 H40 119.4(13)
C39 C40 H40 121.4(13)
Cl1 C41 Cl2 108.5(5)
Cl1 C41 Cl3 111.6(4)
Cl1 C41 H41 109.3
Cl2 C41 Cl3 108.8(5)
Cl2 C41 H41 109.3
Cl3 C41 H41 109.3
Cl1' C41' Cl2' 115.2(19)
Cl1' C41' Cl3' 105.6(18)
Cl1' C41' H41' 106.4
Cl2' C41' Cl3' 116.1(18)
Cl2' C41' H41' 106.4
Cl3' C41' H41' 106.4
H1O O1 C42 108(2)
O1 C42 H42A 108.8
O1 C42 H42B 108.8
O1 C42 C43 113.59(19)
H42A C42 H42B 107.7
H42A C42 C43 108.8
H42B C42 C43 108.8
C42 C43 H43A 109.5
C42 C43 H43B 109.5
C42 C43 H43C 109.5
H43A C43 H43B 109.5
H43A C43 H43C 109.5
H43B C43 H43C 109.5

loop_
_geom_bond_atom_site_label_1
_geom_bond_atom_site_label_2
_geom_bond_distance
Ni1 S1 2.3704(5)
Ni1 S2 2.3846(5)
Ni1 N1 2.0840(14)
Ni1 N2 2.0787(14)
Ni1 N5 2.0911(15)
Ni1 N6 2.0803(14)
S1 C12 1.6969(17)
S2 C32 1.7007(18)
N1 C1 1.317(2)
N1 C5 1.372(2)
N2 C6 1.423(2)
N2 C10 1.304(2)
N3 N4 1.393(2)
N3 C14 1.319(2)
N4 C12 1.366(2)
N4 C13 1.425(2)
N5 C21 1.320(2)
N5 C25 1.373(2)
N6 C26 1.421(2)
N6 C30 1.302(2)
N7 N8 1.391(2)
N7 C33 1.316(2)
N8 C32 1.361(2)
N8 C35 1.422(2)
C1 H1 0.94(2)
C1 C2 1.407(3)
C2 H2 0.96(2)
C2 C3 1.362(3)
C3 H3 0.97(2)
C3 C4 1.414(3)
C4 C5 1.417(2)
C4 C9 1.413(3)
C5 C6 1.429(2)
C6 C7 1.377(2)
C7 H7 0.93(2)
C7 C8 1.406(2)
C8 H8 0.96(2)
C8 C9 1.367(3)
C9 H9 0.95(2)
C10 H10 0.992(19)
C10 C11 1.416(2)
C11 C12 1.415(2)
C11 C14 1.427(2)
C13 C16 1.392(3)
C13 C20 1.386(2)
C14 C15 1.492(3)
C15 H15A 0.97(2)
C15 H15B 0.96(3)
C15 H15C 0.92(3)
C16 H16 0.94(2)
C16 C17 1.388(3)
C17 H17 0.94(2)
C17 C18 1.388(3)
C18 H18 0.97(2)
C18 C19 1.381(3)
C19 H19 0.97(2)
C19 C20 1.393(3)
C20 H20 0.92(2)
C21 H21 0.97(2)
C21 C22 1.404(3)
C22 H22 0.90(2)
C22 C23 1.366(3)
C23 H23 0.91(2)
C23 C24 1.415(3)
C24 C25 1.416(2)
C24 C29 1.418(3)
C25 C26 1.423(2)
C26 C27 1.381(2)
C27 H27 0.96(2)
C27 C28 1.413(3)
C28 H28 0.94(2)
C28 C29 1.363(3)
C29 H29 0.93(2)
C30 H30 0.98(2)
C30 C31 1.418(2)
C31 C32 1.420(2)
C31 C33 1.430(2)
C33 C34 1.496(3)
C34 H34A 0.96(3)
C34 H34B 0.96(3)
C34 H34C 0.97(3)
C35 C36 1.387(3)
C35 C40 1.390(3)
C36 H36 0.96(2)
C36 C37 1.391(3)
C37 H37 0.92(2)
C37 C38 1.380(3)
C38 H38 0.99(2)
C38 C39 1.387(3)
C39 H39 0.96(2)
C39 C40 1.385(3)
C40 H40 0.96(2)
Cl1 C41 1.759(10)
Cl2 C41 1.793(8)
Cl3 C41 1.759(8)
C41 H41 1.000
Cl1' C41' 1.67(3)
Cl2' C41' 1.63(3)
Cl3' C41' 1.77(3)
C41' H41' 1.000
O1 H1O 0.92(4)
O1 C42 1.420(3)
C42 H42A 0.990
C42 H42B 0.990
C42 C43 1.517(3)
C43 H43A 0.980
C43 H43B 0.980
C43 H43C 0.980

loop_
_geom_hbond_atom_site_label_D
_geom_hbond_atom_site_label_H
_geom_hbond_atom_site_label_A
_geom_hbond_distance_DH
_geom_hbond_distance_HA
_geom_hbond_distance_DA
_geom_hbond_angle_DHA
O1 H1O N3 0.92(4) 2.10(4) 2.990(2) 164(3)

loop_
_geom_torsion_atom_site_label_1
_geom_torsion_atom_site_label_2
_geom_torsion_atom_site_label_3
_geom_torsion_atom_site_label_4
_geom_torsion
C14 N3 N4 C12 2.20(19)
C14 N3 N4 C13 -173.61(15)
C33 N7 N8 C32 1.4(2)
C33 N7 N8 C35 175.61(16)
Ni1 N1 C1 C2 168.36(14)
C5 N1 C1 C2 -1.1(3)
N1 C1 C2 C3 0.5(3)
C1 C2 C3 C4 1.0(3)
C2 C3 C4 C5 -1.7(3)
C2 C3 C4 C9 -179.66(18)
Ni1 N1 C5 C4 -170.81(13)
Ni1 N1 C5 C6 8.01(18)
C1 N1 C5 C4 0.2(2)
C1 N1 C5 C6 179.03(16)
C3 C4 C5 N1 1.2(2)
C3 C4 C5 C6 -177.62(16)
C9 C4 C5 N1 179.18(16)
C9 C4 C5 C6 0.4(2)
Ni1 N2 C6 C5 -4.40(18)
Ni1 N2 C6 C7 171.97(14)
C10 N2 C6 C5 178.05(15)
C10 N2 C6 C7 -5.6(3)
N1 C5 C6 N2 -2.4(2)
N1 C5 C6 C7 -179.11(15)
C4 C5 C6 N2 176.40(15)
C4 C5 C6 C7 -0.3(2)
N2 C6 C7 C8 -176.25(17)
C5 C6 C7 C8 0.1(3)
C6 C7 C8 C9 0.0(3)
C7 C8 C9 C4 0.1(3)
C3 C4 C9 C8 177.59(18)
C5 C4 C9 C8 -0.3(3)
Ni1 N2 C10 C11 -5.0(3)
C6 N2 C10 C11 172.03(16)
N2 C10 C11 C12 -3.5(3)
N2 C10 C11 C14 -174.69(17)
N3 N4 C12 S1 174.56(12)
N3 N4 C12 C11 -2.51(19)
C13 N4 C12 S1 -10.0(2)
C13 N4 C12 C11 172.94(15)
C10 C11 C12 S1 12.5(3)
C10 C11 C12 N4 -170.70(17)
C14 C11 C12 S1 -175.02(14)
C14 C11 C12 N4 1.78(18)
Ni1 S1 C12 N4 174.00(13)
Ni1 S1 C12 C11 -9.74(18)
N3 N4 C13 C16 134.48(17)
N3 N4 C13 C20 -45.6(2)
C12 N4 C13 C16 -40.7(2)
C12 N4 C13 C20 139.22(18)
N4 N3 C14 C11 -0.94(19)
N4 N3 C14 C15 177.60(16)
C10 C11 C14 N3 172.53(16)
C10 C11 C14 C15 -5.9(3)
C12 C11 C14 N3 -0.5(2)
C12 C11 C14 C15 -178.94(18)
N4 C13 C16 C17 176.34(17)
C20 C13 C16 C17 -3.6(3)
C13 C16 C17 C18 1.6(3)
C16 C17 C18 C19 1.5(3)
C17 C18 C19 C20 -2.6(3)
N4 C13 C20 C19 -177.46(16)
C16 C13 C20 C19 2.5(3)
C18 C19 C20 C13 0.7(3)
Ni1 N5 C21 C22 173.43(14)
C25 N5 C21 C22 1.1(3)
N5 C21 C22 C23 -0.4(3)
C21 C22 C23 C24 -1.0(3)
C22 C23 C24 C25 1.5(3)
C22 C23 C24 C29 -177.7(2)
Ni1 N5 C25 C24 -173.98(13)
Ni1 N5 C25 C26 5.40(19)
C21 N5 C25 C24 -0.5(2)
C21 N5 C25 C26 178.85(16)
C23 C24 C25 N5 -0.8(3)
C23 C24 C25 C26 179.86(17)
C29 C24 C25 N5 178.51(17)
C29 C24 C25 C26 -0.8(3)
Ni1 N6 C26 C25 -9.86(18)
Ni1 N6 C26 C27 168.75(15)
C30 N6 C26 C25 165.32(16)
C30 N6 C26 C27 -16.1(3)
N5 C25 C26 N6 3.0(2)
N5 C25 C26 C27 -175.68(16)
C24 C25 C26 N6 -177.59(15)
C24 C25 C26 C27 3.7(3)
N6 C26 C27 C28 177.38(18)
C25 C26 C27 C28 -4.0(3)
C26 C27 C28 C29 1.5(3)
C27 C28 C29 C24 1.4(3)
C23 C24 C29 C28 177.5(2)
C25 C24 C29 C28 -1.7(3)
Ni1 N6 C30 C31 -6.5(3)
C26 N6 C30 C31 179.24(16)
N6 C30 C31 C32 -4.5(3)
N6 C30 C31 C33 175.48(17)
N7 N8 C32 S2 179.06(13)
N7 N8 C32 C31 -0.90(19)
C35 N8 C32 S2 5.5(3)
C35 N8 C32 C31 -174.44(17)
C30 C31 C32 S2 0.2(3)
C30 C31 C32 N8 -179.88(17)
C33 C31 C32 S2 -179.85(15)
C33 C31 C32 N8 0.11(19)
Ni1 S2 C32 N8 -169.56(13)
Ni1 S2 C32 C31 10.39(18)
N8 N7 C33 C31 -1.3(2)
N8 N7 C33 C34 178.73(18)
C30 C31 C33 N7 -179.26(17)
C30 C31 C33 C34 0.8(3)
C32 C31 C33 N7 0.8(2)
C32 C31 C33 C34 -179.2(2)
N7 N8 C35 C36 138.02(18)
N7 N8 C35 C40 -42.3(2)
C32 N8 C35 C36 -48.7(3)
C32 N8 C35 C40 130.94(19)
N8 C35 C36 C37 178.02(18)
C40 C35 C36 C37 -1.6(3)
C35 C36 C37 C38 0.7(3)
C36 C37 C38 C39 0.7(3)
C37 C38 C39 C40 -1.2(3)
C38 C39 C40 C35 0.2(3)
N8 C35 C40 C39 -178.48(17)
C36 C35 C40 C39 1.2(3)
